data_4113564
loop_
_publ_author_name
'Emilio Bustelo'
'Jorge J. Carb\'o'
'Agust\'i Lled\'os'
'Kurt Mereiter'
'M. Carmen Puerta'
'Pedro Valerga'

_publ_contact_author
;
Pedro S. Valerga Jimenez
Departamento de Ciencia de los Materiales e Ingenieria Metalurgica
y Quimica Inorganica. Facultad de Ciencias. Universidad de Cadiz. 
Apartado 40.  Puerto Real  11510. Spain. 
;
_publ_contact_author_email pedro.valerga@uca.es
_publ_contact_author_fax +34-956-016288
_publ_contact_author_phone +34-956-016340
_publ_section_title
;
 First X-ray Characterization and Theoretical Study of \p-Alkyne,
 Alkynyl-Hydride, and Vinylidene Isomers for the Same Transition Metal
 Fragment [Cp*Ru(PEt3)2]+
;
_journal_name_full 'Journal of the American Chemical Society'
_journal_page_first 3311
_journal_page_last 3321
_journal_paper_doi 10.1021/ja0291181
_journal_volume 125
_journal_year 2003
_chemical_formula_moiety 'C26 H49 O2 P2 Ru +, C24 H20 B -'
_chemical_formula_sum 'C50 H69 B O2 P2 Ru'
_chemical_formula_weight 875.87
_chemical_name_common '[Cp*Ru(PEt3)2(CCCOOMe)][BPh4]'
_chemical_name_systematic
;   
(penta-hapto-pentamethylcyclopentadienyl)-bis(triethylphosphino)- 
(carboxymethyl-vinylidene)-ruthenium tetraphenylborate 
;
_space_group_IT_number 14
_symmetry_cell_setting monoclinic
_symmetry_space_group_name_Hall '-P 2yn'
_symmetry_space_group_name_H-M 'P 1 21/n 1'
_atom_sites_solution_hydrogens geom
_atom_sites_solution_primary direct
_atom_sites_solution_secondary difmap
_audit_creation_method SHELXL-97
_cell_angle_alpha 90.00
_cell_angle_beta 95.129(17)
_cell_angle_gamma 90.00
_cell_formula_units_Z 4
_cell_length_a 16.367(3)
_cell_length_b 16.006(5)
_cell_length_c 17.669(3)
_cell_measurement_reflns_used 25
_cell_measurement_temperature 293(2)
_cell_measurement_theta_max 15.5
_cell_measurement_theta_min 12.4
_cell_volume 4610.2(18)
_computing_cell_refinement 'MSC-Rigaku teXsan'
_computing_data_collection 'MSC-Rigaku teXsan'
_computing_data_reduction 'MSC-Rigaku teXsan'
_computing_molecular_graphics 'ORTEP-3 vers. 1.07 (L.J. Faruggia, 1997)'
_computing_publication_material 'SHELXL-97 (Sheldrick, 1997)'
_computing_structure_refinement 'SHELXL-97 (Sheldrick, 1997)'
_computing_structure_solution 'SHELXS-97 (Sheldrick, 1990)'
_diffrn_ambient_temperature 17(2)
_diffrn_measured_fraction_theta_full 0.832
_diffrn_measured_fraction_theta_max 0.832
_diffrn_measurement_device_type 'MSC-Rigaku AFC6S 4-circle diffractometer'
_diffrn_measurement_method 'omega/2theta scans'
_diffrn_radiation_monochromator graphite
_diffrn_radiation_source 'fine-focus sealed tube'
_diffrn_radiation_type MoK\a
_diffrn_radiation_wavelength 0.71069
_diffrn_reflns_av_R_equivalents 0.0650
_diffrn_reflns_av_sigmaI/netI 0.1079
_diffrn_reflns_limit_h_max 19
_diffrn_reflns_limit_h_min 0
_diffrn_reflns_limit_k_max 19
_diffrn_reflns_limit_k_min 0
_diffrn_reflns_limit_l_max 20
_diffrn_reflns_limit_l_min -21
_diffrn_reflns_number 6808
_diffrn_reflns_theta_full 25.06
_diffrn_reflns_theta_max 25.06
_diffrn_reflns_theta_min 2.54
_diffrn_standards_decay_% 0.80
_diffrn_standards_interval_count 100
_diffrn_standards_number 3
_exptl_absorpt_coefficient_mu 0.447
_exptl_absorpt_correction_T_max 1.000
_exptl_absorpt_correction_T_min 0.710
_exptl_absorpt_correction_type 'psi-scan semi-empirical method'
_exptl_crystal_colour yellow
_exptl_crystal_density_diffrn 1.262
_exptl_crystal_description prism
_exptl_crystal_F_000 1856
_exptl_crystal_size_max 0.40
_exptl_crystal_size_mid 0.25
_exptl_crystal_size_min 0.12
_refine_diff_density_max 0.665
_refine_diff_density_min -0.695
_refine_diff_density_rms 0.094
_refine_ls_extinction_method none
_refine_ls_goodness_of_fit_ref 1.081
_refine_ls_hydrogen_treatment mixed
_refine_ls_matrix_type full
_refine_ls_number_parameters 505
_refine_ls_number_reflns 6808
_refine_ls_number_restraints 0
_refine_ls_restrained_S_all 1.081
_refine_ls_R_factor_all 0.1216
_refine_ls_R_factor_gt 0.0586
_refine_ls_shift/su_max 0.001
_refine_ls_shift/su_mean 0.000
_refine_ls_structure_factor_coef Fsqd
_refine_ls_weighting_details 'calc w=1/[\s^2^(Fo^2^)+(0.0695P)^2^+8.4169P] where P=(Fo^2^+2Fc^2^)/3'
_refine_ls_weighting_scheme calc
_refine_ls_wR_factor_gt 0.1529
_refine_ls_wR_factor_ref 0.1806
_reflns_number_gt 4004
_reflns_number_total 6808
_reflns_threshold_expression >2sigma(I)
_cod_data_source_file ja0291181si20030114_055415_4.cif
_cod_data_source_block ebalquin
_cod_original_cell_volume 4610.3(18)
_cod_database_code 4113564

loop_
_symmetry_equiv_pos_as_xyz
'x, y, z'
'-x+1/2, y+1/2, -z+1/2'
'-x, -y, -z'
'x-1/2, -y-1/2, z-1/2'

loop_
_atom_site_label
_atom_site_type_symbol
_atom_site_fract_x
_atom_site_fract_y
_atom_site_fract_z
_atom_site_U_iso_or_equiv
_atom_site_adp_type
_atom_site_occupancy
_atom_site_symmetry_multiplicity
_atom_site_calc_flag
_atom_site_refinement_flags
Ru1 Ru 0.30070(4) 0.19381(4) 0.43737(3) 0.03759(19) Uani 1 1 d .
P1 P 0.18000(11) 0.19579(13) 0.35364(10) 0.0421(4) Uani 1 1 d .
P2 P 0.23438(15) 0.12566(13) 0.53178(12) 0.0537(6) Uani 1 1 d .
O1 O 0.3310(4) 0.0917(4) 0.2402(3) 0.0646(16) Uani 1 1 d .
O2 O 0.3574(5) -0.0448(4) 0.2457(4) 0.092(2) Uani 1 1 d .
C1 C 0.4333(5) 0.2286(5) 0.4738(5) 0.052(2) Uani 1 1 d .
C2 C 0.3851(5) 0.2696(6) 0.5239(5) 0.063(2) Uani 1 1 d .
C3 C 0.3335(5) 0.3278(5) 0.4813(5) 0.055(2) Uani 1 1 d .
C4 C 0.3535(5) 0.3225(5) 0.4066(5) 0.055(2) Uani 1 1 d .
C5 C 0.4123(5) 0.2596(5) 0.4008(5) 0.053(2) Uani 1 1 d .
C6 C 0.5016(6) 0.1678(6) 0.4953(8) 0.108(4) Uani 1 1 d .
H6A H 0.5029 0.1552 0.5485 0.163 Uiso 1 1 calc R
H6B H 0.5530 0.1921 0.4847 0.163 Uiso 1 1 calc R
H6C H 0.4926 0.1174 0.4663 0.163 Uiso 1 1 calc R
C7 C 0.3953(8) 0.2684(8) 0.6086(6) 0.120(5) Uani 1 1 d .
H7A H 0.3541 0.3030 0.6281 0.180 Uiso 1 1 calc R
H7B H 0.4487 0.2892 0.6259 0.180 Uiso 1 1 calc R
H7C H 0.3896 0.2122 0.6263 0.180 Uiso 1 1 calc R
C8 C 0.2864(6) 0.3983(6) 0.5164(8) 0.107(4) Uani 1 1 d .
H8A H 0.2806 0.3858 0.5688 0.161 Uiso 1 1 calc R
H8B H 0.2331 0.4037 0.4894 0.161 Uiso 1 1 calc R
H8C H 0.3160 0.4498 0.5130 0.161 Uiso 1 1 calc R
C9 C 0.3299(6) 0.3880(7) 0.3461(7) 0.111(5) Uani 1 1 d .
H9A H 0.3505 0.3717 0.2991 0.166 Uiso 1 1 calc R
H9B H 0.3531 0.4410 0.3621 0.166 Uiso 1 1 calc R
H9C H 0.2712 0.3927 0.3391 0.166 Uiso 1 1 calc R
C10 C 0.4543(7) 0.2400(7) 0.3321(6) 0.099(4) Uani 1 1 d .
H10A H 0.4915 0.1943 0.3428 0.148 Uiso 1 1 calc R
H10B H 0.4842 0.2882 0.3177 0.148 Uiso 1 1 calc R
H10C H 0.4143 0.2249 0.2914 0.148 Uiso 1 1 calc R
C11 C 0.3263(4) 0.0964(5) 0.3938(4) 0.0449(18) Uani 1 1 d .
C12 C 0.3499(5) 0.0283(5) 0.3609(5) 0.057(2) Uani 1 1 d .
H12 H 0.3693 -0.0160 0.3915 0.068 Uiso 1 1 calc R
C13 C 0.3471(5) 0.0184(6) 0.2791(5) 0.058(2) Uani 1 1 d .
C14 C 0.3220(7) 0.0880(6) 0.1588(5) 0.083(3) Uani 1 1 d .
H14A H 0.3107 0.1429 0.1386 0.124 Uiso 1 1 calc R
H14B H 0.2774 0.0513 0.1425 0.124 Uiso 1 1 calc R
H14C H 0.3717 0.0673 0.1407 0.124 Uiso 1 1 calc R
C15 C 0.0868(5) 0.2416(6) 0.3860(5) 0.061(2) Uani 1 1 d .
H15A H 0.0443 0.2413 0.3441 0.074 Uiso 1 1 calc R
H15B H 0.0682 0.2066 0.4259 0.074 Uiso 1 1 calc R
C16 C 0.0971(6) 0.3299(5) 0.4158(5) 0.070(3) Uani 1 1 d .
H16A H 0.0460 0.3493 0.4320 0.106 Uiso 1 1 calc R
H16B H 0.1135 0.3656 0.3762 0.106 Uiso 1 1 calc R
H16C H 0.1383 0.3308 0.4580 0.106 Uiso 1 1 calc R
C17 C 0.1480(5) 0.0926(5) 0.3135(5) 0.056(2) Uani 1 1 d .
H17A H 0.1742 0.0851 0.2668 0.067 Uiso 1 1 calc R
H17B H 0.1699 0.0500 0.3488 0.067 Uiso 1 1 calc R
C18 C 0.0572(5) 0.0756(6) 0.2960(6) 0.083(3) Uani 1 1 d .
H18A H 0.0496 0.0201 0.2759 0.124 Uiso 1 1 calc R
H18B H 0.0344 0.1153 0.2592 0.124 Uiso 1 1 calc R
H18C H 0.0300 0.0806 0.3417 0.124 Uiso 1 1 calc R
C19 C 0.1952(5) 0.2554(5) 0.2679(4) 0.054(2) Uani 1 1 d .
H19A H 0.2027 0.3136 0.2825 0.065 Uiso 1 1 calc R
H19B H 0.2461 0.2367 0.2493 0.065 Uiso 1 1 calc R
C20 C 0.1281(6) 0.2517(6) 0.2016(5) 0.078(3) Uani 1 1 d .
H20A H 0.1441 0.2854 0.1604 0.116 Uiso 1 1 calc R
H20B H 0.0776 0.2724 0.2179 0.116 Uiso 1 1 calc R
H20C H 0.1208 0.1949 0.1848 0.116 Uiso 1 1 calc R
C21 C 0.1767(5) 0.1960(6) 0.5895(4) 0.065(2) Uani 1 1 d .
H21A H 0.2061 0.2487 0.5945 0.078 Uiso 1 1 calc R
H21B H 0.1241 0.2072 0.5616 0.078 Uiso 1 1 calc R
C22 C 0.1610(8) 0.1661(8) 0.6691(5) 0.107(4) Uani 1 1 d .
H22A H 0.1308 0.2081 0.6937 0.161 Uiso 1 1 calc R
H22B H 0.2124 0.1563 0.6983 0.161 Uiso 1 1 calc R
H22C H 0.1299 0.1152 0.6654 0.161 Uiso 1 1 calc R
C23 C 0.1589(7) 0.0458(6) 0.4993(6) 0.088(3) Uani 1 1 d .
H23A H 0.1204 0.0726 0.4620 0.106 Uiso 1 1 calc R
H23B H 0.1881 0.0044 0.4721 0.106 Uiso 1 1 calc R
C24 C 0.1095(8) -0.0006(9) 0.5507(8) 0.144(6) Uani 1 1 d .
H24A H 0.0745 -0.0394 0.5217 0.215 Uiso 1 1 calc R
H24B H 0.0765 0.0378 0.5765 0.215 Uiso 1 1 calc R
H24C H 0.1452 -0.0305 0.5873 0.215 Uiso 1 1 calc R
C25 C 0.3051(6) 0.0715(6) 0.6018(5) 0.074(3) Uani 1 1 d .
H25A H 0.3412 0.1124 0.6278 0.089 Uiso 1 1 calc R
H25B H 0.2736 0.0456 0.6394 0.089 Uiso 1 1 calc R
C26 C 0.3576(7) 0.0041(6) 0.5670(6) 0.096(4) Uani 1 1 d .
H26A H 0.3933 -0.0214 0.6064 0.144 Uiso 1 1 calc R
H26B H 0.3898 0.0294 0.5303 0.144 Uiso 1 1 calc R
H26C H 0.3224 -0.0376 0.5425 0.144 Uiso 1 1 calc R
C27 C 0.2024(5) 0.1518(5) 0.9299(5) 0.0490(19) Uani 1 1 d .
C28 C 0.1614(5) 0.1500(5) 0.9950(5) 0.054(2) Uani 1 1 d .
H28 H 0.1852 0.1773 1.0379 0.065 Uiso 1 1 calc R
C29 C 0.0886(5) 0.1109(6) 1.0001(6) 0.073(3) Uani 1 1 d .
H29 H 0.0640 0.1119 1.0456 0.088 Uiso 1 1 calc R
C30 C 0.0505(5) 0.0693(6) 0.9372(6) 0.072(3) Uani 1 1 d .
H30 H -0.0002 0.0437 0.9398 0.086 Uiso 1 1 calc R
C31 C 0.0893(6) 0.0665(6) 0.8711(5) 0.064(2) Uani 1 1 d .
H31 H 0.0656 0.0381 0.8288 0.077 Uiso 1 1 calc R
C32 C 0.1649(5) 0.1071(5) 0.8685(5) 0.058(2) Uani 1 1 d .
H32 H 0.1911 0.1040 0.8240 0.069 Uiso 1 1 calc R
C33 C 0.3511(4) 0.1294(5) 0.8872(4) 0.0460(19) Uani 1 1 d .
C34 C 0.3829(5) 0.1282(5) 0.8178(4) 0.056(2) Uani 1 1 d .
H34 H 0.3701 0.1717 0.7838 0.068 Uiso 1 1 calc R
C35 C 0.4334(5) 0.0644(7) 0.7966(6) 0.078(3) Uani 1 1 d .
H35 H 0.4542 0.0666 0.7494 0.093 Uiso 1 1 calc R
C36 C 0.4534(5) -0.0023(6) 0.8439(7) 0.074(3) Uani 1 1 d .
H36 H 0.4876 -0.0446 0.8293 0.089 Uiso 1 1 calc R
C37 C 0.4218(6) -0.0043(5) 0.9122(7) 0.075(3) Uani 1 1 d .
H37 H 0.4337 -0.0488 0.9452 0.090 Uiso 1 1 calc R
C38 C 0.3721(5) 0.0592(5) 0.9326(6) 0.066(2) Uani 1 1 d .
H38 H 0.3509 0.0556 0.9795 0.079 Uiso 1 1 calc R
C39 C 0.3291(5) 0.2439(5) 0.9949(4) 0.053(2) Uani 1 1 d .
C40 C 0.4089(6) 0.2314(7) 1.0279(5) 0.073(3) Uani 1 1 d .
H40 H 0.4419 0.1929 1.0056 0.087 Uiso 1 1 calc R
C41 C 0.4410(7) 0.2729(9) 1.0911(7) 0.100(4) Uani 1 1 d .
H41 H 0.4949 0.2628 1.1102 0.120 Uiso 1 1 calc R
C42 C 0.3936(8) 0.3303(7) 1.1273(6) 0.089(4) Uani 1 1 d .
H42 H 0.4156 0.3574 1.1710 0.106 Uiso 1 1 calc R
C43 C 0.3158(8) 0.3466(6) 1.0989(6) 0.079(3) Uani 1 1 d .
H43 H 0.2836 0.3848 1.1224 0.095 Uiso 1 1 calc R
C44 C 0.2853(6) 0.3044(5) 1.0334(5) 0.069(2) Uani 1 1 d .
H44 H 0.2321 0.3169 1.0136 0.082 Uiso 1 1 calc R
C45 C 0.2725(5) 0.2760(5) 0.8557(4) 0.0462(19) Uani 1 1 d .
C46 C 0.1957(5) 0.3019(6) 0.8265(5) 0.062(2) Uani 1 1 d .
H46 H 0.1502 0.2744 0.8424 0.075 Uiso 1 1 calc R
C47 C 0.1827(7) 0.3661(6) 0.7753(5) 0.077(3) Uani 1 1 d .
H47 H 0.1292 0.3808 0.7583 0.092 Uiso 1 1 calc R
C48 C 0.2456(7) 0.4085(6) 0.7489(5) 0.069(2) Uani 1 1 d .
H48 H 0.2368 0.4507 0.7130 0.083 Uiso 1 1 calc R
C49 C 0.3224(6) 0.3866(6) 0.7775(5) 0.071(3) Uani 1 1 d .
H49 H 0.3671 0.4164 0.7627 0.085 Uiso 1 1 calc R
C50 C 0.3358(5) 0.3216(5) 0.8275(5) 0.060(2) Uani 1 1 d .
H50 H 0.3896 0.3072 0.8435 0.072 Uiso 1 1 calc R
B1 B 0.2901(5) 0.1993(6) 0.9165(5) 0.046(2) Uani 1 1 d .

loop_
_atom_site_aniso_label
_atom_site_aniso_U_11
_atom_site_aniso_U_22
_atom_site_aniso_U_33
_atom_site_aniso_U_23
_atom_site_aniso_U_13
_atom_site_aniso_U_12
Ru1 0.0366(3) 0.0351(3) 0.0402(3) -0.0015(3) -0.0010(2) 0.0008(3)
P1 0.0381(10) 0.0415(10) 0.0456(10) -0.0021(10) -0.0023(8) -0.0014(10)
P2 0.0691(15) 0.0476(13) 0.0451(12) 0.0021(10) 0.0096(11) -0.0020(11)
O1 0.079(4) 0.052(4) 0.064(4) -0.006(3) 0.013(3) 0.002(3)
O2 0.125(6) 0.069(5) 0.084(5) -0.033(4) 0.021(4) 0.004(4)
C1 0.036(4) 0.042(4) 0.072(6) -0.004(4) -0.020(4) -0.003(4)
C2 0.055(5) 0.082(6) 0.050(5) -0.008(5) -0.009(4) -0.028(5)
C3 0.033(4) 0.043(5) 0.088(7) -0.019(4) -0.006(4) -0.007(3)
C4 0.045(5) 0.049(5) 0.068(6) 0.013(4) -0.014(4) -0.014(4)
C5 0.050(5) 0.053(5) 0.057(5) -0.009(4) 0.009(4) -0.014(4)
C6 0.056(6) 0.062(7) 0.199(13) 0.007(7) -0.034(7) -0.001(5)
C7 0.138(11) 0.142(12) 0.074(8) -0.013(7) -0.029(7) -0.059(9)
C8 0.070(7) 0.057(6) 0.196(13) -0.059(8) 0.016(8) -0.009(5)
C9 0.082(8) 0.091(8) 0.148(11) 0.065(8) -0.049(7) -0.036(6)
C10 0.094(8) 0.124(10) 0.085(8) -0.033(7) 0.045(7) -0.058(7)
C11 0.046(4) 0.054(5) 0.033(4) -0.005(4) -0.003(3) -0.003(4)
C12 0.050(5) 0.047(5) 0.073(6) -0.003(4) 0.005(4) 0.008(4)
C13 0.050(5) 0.052(5) 0.076(6) -0.014(5) 0.020(4) -0.004(4)
C14 0.106(8) 0.082(7) 0.064(6) -0.010(5) 0.022(6) 0.002(6)
C15 0.047(5) 0.069(6) 0.068(6) 0.002(5) 0.007(4) 0.005(4)
C16 0.069(6) 0.061(6) 0.083(7) -0.005(5) 0.011(5) 0.012(5)
C17 0.049(5) 0.039(5) 0.077(6) -0.005(4) -0.006(4) -0.005(4)
C18 0.068(6) 0.062(6) 0.112(8) -0.015(6) -0.023(6) -0.017(5)
C19 0.061(5) 0.058(5) 0.041(4) 0.004(4) -0.003(4) -0.001(4)
C20 0.095(8) 0.074(7) 0.059(6) 0.010(5) -0.017(5) -0.005(6)
C21 0.069(6) 0.079(6) 0.048(5) -0.010(5) 0.003(4) -0.004(5)
C22 0.118(10) 0.151(12) 0.055(6) 0.000(7) 0.022(6) 0.033(8)
C23 0.129(10) 0.056(6) 0.082(7) -0.004(5) 0.028(7) -0.020(6)
C24 0.135(12) 0.152(14) 0.149(13) -0.007(10) 0.044(10) -0.057(11)
C25 0.097(7) 0.068(6) 0.056(5) 0.003(5) 0.001(5) 0.013(6)
C26 0.129(10) 0.077(8) 0.083(7) 0.024(6) 0.014(7) 0.037(7)
C27 0.052(5) 0.032(4) 0.062(5) 0.005(4) 0.005(4) 0.001(4)
C28 0.062(6) 0.044(5) 0.058(5) -0.002(4) 0.008(4) -0.002(4)
C29 0.050(5) 0.081(7) 0.091(7) 0.018(6) 0.026(5) -0.005(5)
C30 0.041(5) 0.068(6) 0.105(8) 0.026(6) 0.003(5) -0.003(5)
C31 0.063(6) 0.065(6) 0.061(6) 0.001(5) -0.020(5) -0.006(5)
C32 0.065(6) 0.050(5) 0.057(5) 0.006(4) -0.005(4) -0.005(4)
C33 0.037(4) 0.046(5) 0.054(5) 0.001(4) -0.005(4) -0.002(4)
C34 0.053(5) 0.066(6) 0.049(5) -0.003(4) 0.001(4) 0.011(4)
C35 0.052(6) 0.091(8) 0.090(7) -0.036(6) 0.006(5) 0.001(6)
C36 0.041(5) 0.049(6) 0.128(9) -0.026(6) -0.015(6) 0.009(4)
C37 0.068(6) 0.038(5) 0.117(9) 0.010(5) -0.002(6) 0.000(5)
C38 0.059(6) 0.049(5) 0.091(7) 0.016(5) 0.013(5) -0.001(5)
C39 0.059(5) 0.051(5) 0.049(5) 0.009(4) 0.001(4) -0.015(4)
C40 0.064(6) 0.097(7) 0.058(6) -0.008(5) 0.007(5) -0.024(6)
C41 0.063(7) 0.153(12) 0.082(8) 0.009(8) -0.006(6) -0.040(8)
C42 0.110(10) 0.101(9) 0.053(6) -0.008(6) -0.002(6) -0.054(8)
C43 0.111(9) 0.055(6) 0.071(7) -0.002(5) 0.015(6) -0.016(6)
C44 0.096(7) 0.043(5) 0.067(6) -0.004(5) 0.007(5) -0.008(6)
C45 0.043(5) 0.042(4) 0.054(5) 0.000(3) 0.005(4) -0.003(4)
C46 0.052(5) 0.055(5) 0.078(6) 0.015(5) -0.002(4) -0.001(5)
C47 0.089(7) 0.066(7) 0.074(7) 0.010(5) 0.006(6) 0.018(6)
C48 0.086(7) 0.050(5) 0.071(6) 0.012(5) 0.005(5) 0.004(5)
C49 0.082(7) 0.054(6) 0.079(7) 0.010(5) 0.025(6) -0.015(5)
C50 0.055(5) 0.044(5) 0.083(6) 0.012(4) 0.008(5) -0.006(4)
B1 0.045(5) 0.048(5) 0.042(5) 0.007(4) -0.004(4) -0.003(5)

loop_
_atom_type_symbol
_atom_type_description
_atom_type_scat_dispersion_real
_atom_type_scat_dispersion_imag
_atom_type_scat_source
C C 0.0033 0.0016 'International Tables Vol C Tables 4.2.6.8 and 6.1.1.4'
H H 0.0000 0.0000 'International Tables Vol C Tables 4.2.6.8 and 6.1.1.4'
B B 0.0013 0.0007 'International Tables Vol C Tables 4.2.6.8 and 6.1.1.4'
O O 0.0106 0.0060 'International Tables Vol C Tables 4.2.6.8 and 6.1.1.4'
P P 0.1023 0.0942 'International Tables Vol C Tables 4.2.6.8 and 6.1.1.4'
Ru Ru -1.2594 0.8363 'International Tables Vol C Tables 4.2.6.8 and 6.1.1.4'

loop_
_geom_angle_atom_site_label_1
_geom_angle_atom_site_label_2
_geom_angle_atom_site_label_3
_geom_angle
C11 Ru1 C5 93.2(3)
C11 Ru1 C1 94.6(3)
C5 Ru1 C1 35.9(3)
C11 Ru1 C2 126.0(3)
C5 Ru1 C2 59.5(3)
C1 Ru1 C2 35.5(3)
C11 Ru1 C4 124.2(3)
C5 Ru1 C4 35.7(3)
C1 Ru1 C4 58.9(3)
C2 Ru1 C4 58.4(3)
C11 Ru1 C3 152.0(3)
C5 Ru1 C3 59.7(3)
C1 Ru1 C3 59.7(3)
C2 Ru1 C3 35.8(3)
C4 Ru1 C3 34.8(3)
C11 Ru1 P2 92.4(2)
C5 Ru1 P2 149.6(2)
C1 Ru1 P2 113.8(2)
C2 Ru1 P2 93.5(2)
C4 Ru1 P2 142.0(2)
C3 Ru1 P2 107.4(2)
C11 Ru1 P1 87.6(2)
C5 Ru1 P1 118.0(2)
C1 Ru1 P1 153.8(2)
C2 Ru1 P1 145.6(3)
C4 Ru1 P1 98.60(19)
C3 Ru1 P1 110.6(2)
P2 Ru1 P1 92.15(8)
C19 P1 C15 103.3(4)
C19 P1 C17 101.7(4)
C15 P1 C17 105.2(4)
C19 P1 Ru1 111.0(3)
C15 P1 Ru1 118.9(3)
C17 P1 Ru1 114.8(3)
C23 P2 C25 104.4(5)
C23 P2 C21 103.6(5)
C25 P2 C21 103.9(4)
C23 P2 Ru1 116.4(3)
C25 P2 Ru1 113.3(3)
C21 P2 Ru1 113.8(3)
C13 O1 C14 117.7(7)
C5 C1 C2 108.1(7)
C5 C1 C6 125.4(9)
C2 C1 C6 126.2(9)
C5 C1 Ru1 71.1(4)
C2 C1 Ru1 73.6(4)
C6 C1 Ru1 125.5(6)
C1 C2 C3 108.2(7)
C1 C2 C7 127.6(10)
C3 C2 C7 123.1(10)
C1 C2 Ru1 70.9(4)
C3 C2 Ru1 72.7(4)
C7 C2 Ru1 131.6(7)
C4 C3 C2 106.4(7)
C4 C3 C8 126.8(9)
C2 C3 C8 124.3(9)
C4 C3 Ru1 72.2(4)
C2 C3 Ru1 71.5(4)
C8 C3 Ru1 134.9(6)
C3 C4 C5 109.5(7)
C3 C4 C9 123.9(9)
C5 C4 C9 125.2(9)
C3 C4 Ru1 72.9(4)
C5 C4 Ru1 69.6(4)
C9 C4 Ru1 134.5(6)
C1 C5 C4 107.6(7)
C1 C5 C10 126.0(9)
C4 C5 C10 125.6(9)
C1 C5 Ru1 73.0(4)
C4 C5 Ru1 74.7(5)
C10 C5 Ru1 125.7(6)
C1 C6 H6A 109.5
C1 C6 H6B 109.5
H6A C6 H6B 109.5
C1 C6 H6C 109.5
H6A C6 H6C 109.5
H6B C6 H6C 109.5
C2 C7 H7A 109.5
C2 C7 H7B 109.5
H7A C7 H7B 109.5
C2 C7 H7C 109.5
H7A C7 H7C 109.5
H7B C7 H7C 109.5
C3 C8 H8A 109.5
C3 C8 H8B 109.5
H8A C8 H8B 109.5
C3 C8 H8C 109.5
H8A C8 H8C 109.5
H8B C8 H8C 109.5
C4 C9 H9A 109.5
C4 C9 H9B 109.5
H9A C9 H9B 109.5
C4 C9 H9C 109.5
H9A C9 H9C 109.5
H9B C9 H9C 109.5
C5 C10 H10A 109.5
C5 C10 H10B 109.5
H10A C10 H10B 109.5
C5 C10 H10C 109.5
H10A C10 H10C 109.5
H10B C10 H10C 109.5
C12 C11 Ru1 175.8(7)
C11 C12 C13 123.3(8)
C11 C12 H12 118.4
C13 C12 H12 118.4
O2 C13 O1 120.4(8)
O2 C13 C12 126.4(9)
O1 C13 C12 113.2(7)
O1 C14 H14A 109.5
O1 C14 H14B 109.5
H14A C14 H14B 109.5
O1 C14 H14C 109.5
H14A C14 H14C 109.5
H14B C14 H14C 109.5
C16 C15 P1 114.4(6)
C16 C15 H15A 108.7
P1 C15 H15A 108.7
C16 C15 H15B 108.7
P1 C15 H15B 108.7
H15A C15 H15B 107.6
C15 C16 H16A 109.5
C15 C16 H16B 109.5
H16A C16 H16B 109.5
C15 C16 H16C 109.5
H16A C16 H16C 109.5
H16B C16 H16C 109.5
C18 C17 P1 118.4(6)
C18 C17 H17A 107.7
P1 C17 H17A 107.7
C18 C17 H17B 107.7
P1 C17 H17B 107.7
H17A C17 H17B 107.1
C17 C18 H18A 109.5
C17 C18 H18B 109.5
H18A C18 H18B 109.5
C17 C18 H18C 109.5
H18A C18 H18C 109.5
H18B C18 H18C 109.5
C20 C19 P1 118.2(6)
C20 C19 H19A 107.8
P1 C19 H19A 107.8
C20 C19 H19B 107.8
P1 C19 H19B 107.8
H19A C19 H19B 107.1
C19 C20 H20A 109.5
C19 C20 H20B 109.5
H20A C20 H20B 109.5
C19 C20 H20C 109.5
H20A C20 H20C 109.5
H20B C20 H20C 109.5
C22 C21 P2 117.1(7)
C22 C21 H21A 108.0
P2 C21 H21A 108.0
C22 C21 H21B 108.0
P2 C21 H21B 108.0
H21A C21 H21B 107.3
C21 C22 H22A 109.5
C21 C22 H22B 109.5
H22A C22 H22B 109.5
C21 C22 H22C 109.5
H22A C22 H22C 109.5
H22B C22 H22C 109.5
C24 C23 P2 123.5(9)
C24 C23 H23A 106.5
P2 C23 H23A 106.5
C24 C23 H23B 106.5
P2 C23 H23B 106.5
H23A C23 H23B 106.5
C23 C24 H24A 109.5
C23 C24 H24B 109.5
H24A C24 H24B 109.5
C23 C24 H24C 109.5
H24A C24 H24C 109.5
H24B C24 H24C 109.5
C26 C25 P2 113.7(6)
C26 C25 H25A 108.8
P2 C25 H25A 108.8
C26 C25 H25B 108.8
P2 C25 H25B 108.8
H25A C25 H25B 107.7
C25 C26 H26A 109.5
C25 C26 H26B 109.5
H26A C26 H26B 109.5
C25 C26 H26C 109.5
H26A C26 H26C 109.5
H26B C26 H26C 109.5
C28 C27 C32 115.1(8)
C28 C27 B1 128.1(7)
C32 C27 B1 116.8(7)
C29 C28 C27 124.0(9)
C29 C28 H28 118.0
C27 C28 H28 118.0
C28 C29 C30 120.0(9)
C28 C29 H29 120.0
C30 C29 H29 120.0
C31 C30 C29 119.0(8)
C31 C30 H30 120.5
C29 C30 H30 120.5
C30 C31 C32 119.2(8)
C30 C31 H31 120.4
C32 C31 H31 120.4
C27 C32 C31 122.7(8)
C27 C32 H32 118.7
C31 C32 H32 118.7
C34 C33 C38 113.9(8)
C34 C33 B1 126.1(7)
C38 C33 B1 119.9(7)
C33 C34 C35 122.2(9)
C33 C34 H34 118.9
C35 C34 H34 118.9
C36 C35 C34 121.6(10)
C36 C35 H35 119.2
C34 C35 H35 119.2
C37 C36 C35 118.0(9)
C37 C36 H36 121.0
C35 C36 H36 121.0
C36 C37 C38 119.9(9)
C36 C37 H37 120.0
C38 C37 H37 120.0
C37 C38 C33 124.4(9)
C37 C38 H38 117.8
C33 C38 H38 117.8
C40 C39 C44 113.1(8)
C40 C39 B1 124.8(8)
C44 C39 B1 122.0(8)
C41 C40 C39 123.3(11)
C41 C40 H40 118.3
C39 C40 H40 118.3
C40 C41 C42 120.5(11)
C40 C41 H41 119.7
C42 C41 H41 119.7
C43 C42 C41 120.1(10)
C43 C42 H42 120.0
C41 C42 H42 120.0
C42 C43 C44 118.1(11)
C42 C43 H43 121.0
C44 C43 H43 121.0
C43 C44 C39 124.9(10)
C43 C44 H44 117.5
C39 C44 H44 117.5
C46 C45 C50 112.9(7)
C46 C45 B1 124.8(7)
C50 C45 B1 122.2(7)
C47 C46 C45 123.6(9)
C47 C46 H46 118.2
C45 C46 H46 118.2
C48 C47 C46 121.7(10)
C48 C47 H47 119.2
C46 C47 H47 119.2
C47 C48 C49 116.8(9)
C47 C48 H48 121.6
C49 C48 H48 121.6
C48 C49 C50 121.6(9)
C48 C49 H49 119.2
C50 C49 H49 119.2
C49 C50 C45 123.2(9)
C49 C50 H50 118.4
C45 C50 H50 118.4
C33 B1 C39 111.6(6)
C33 B1 C45 112.7(6)
C39 B1 C45 105.1(7)
C33 B1 C27 107.2(7)
C39 B1 C27 110.9(6)
C45 B1 C27 109.4(6)

loop_
_geom_bond_atom_site_label_1
_geom_bond_atom_site_label_2
_geom_bond_distance
Ru1 C11 1.806(8)
Ru1 C5 2.252(8)
Ru1 C1 2.277(7)
Ru1 C2 2.311(8)
Ru1 C4 2.317(8)
Ru1 C3 2.327(7)
Ru1 P2 2.340(2)
Ru1 P1 2.3600(19)
P1 C19 1.826(8)
P1 C15 1.830(8)
P1 C17 1.855(7)
P2 C23 1.833(10)
P2 C25 1.834(9)
P2 C21 1.836(9)
O1 C13 1.374(10)
O1 C14 1.433(10)
O2 C13 1.191(9)
C1 C5 1.395(11)
C1 C2 1.401(12)
C1 C6 1.505(12)
C2 C3 1.426(12)
C2 C7 1.491(13)
C3 C4 1.391(12)
C3 C8 1.529(11)
C4 C5 1.403(11)
C4 C9 1.521(11)
C5 C10 1.481(11)
C6 H6A 0.9600
C6 H6B 0.9600
C6 H6C 0.9600
C7 H7A 0.9600
C7 H7B 0.9600
C7 H7C 0.9600
C8 H8A 0.9600
C8 H8B 0.9600
C8 H8C 0.9600
C9 H9A 0.9600
C9 H9B 0.9600
C9 H9C 0.9600
C10 H10A 0.9600
C10 H10B 0.9600
C10 H10C 0.9600
C11 C12 1.308(10)
C12 C13 1.450(12)
C12 H12 0.9300
C14 H14A 0.9600
C14 H14B 0.9600
C14 H14C 0.9600
C15 C16 1.512(11)
C15 H15A 0.9700
C15 H15B 0.9700
C16 H16A 0.9600
C16 H16B 0.9600
C16 H16C 0.9600
C17 C18 1.515(11)
C17 H17A 0.9700
C17 H17B 0.9700
C18 H18A 0.9600
C18 H18B 0.9600
C18 H18C 0.9600
C19 C20 1.534(11)
C19 H19A 0.9700
C19 H19B 0.9700
C20 H20A 0.9600
C20 H20B 0.9600
C20 H20C 0.9600
C21 C22 1.530(12)
C21 H21A 0.9700
C21 H21B 0.9700
C22 H22A 0.9600
C22 H22B 0.9600
C22 H22C 0.9600
C23 C24 1.469(14)
C23 H23A 0.9700
C23 H23B 0.9700
C24 H24A 0.9600
C24 H24B 0.9600
C24 H24C 0.9600
C25 C26 1.541(13)
C25 H25A 0.9700
C25 H25B 0.9700
C26 H26A 0.9600
C26 H26B 0.9600
C26 H26C 0.9600
C27 C28 1.383(11)
C27 C32 1.395(11)
C27 B1 1.660(11)
C28 C29 1.357(11)
C28 H28 0.9300
C29 C30 1.394(13)
C29 H29 0.9300
C30 C31 1.379(13)
C30 H30 0.9300
C31 C32 1.401(12)
C31 H31 0.9300
C32 H32 0.9300
C33 C34 1.376(11)
C33 C38 1.404(11)
C33 B1 1.615(12)
C34 C35 1.386(12)
C34 H34 0.9300
C35 C36 1.375(14)
C35 H35 0.9300
C36 C37 1.356(13)
C36 H36 0.9300
C37 C38 1.370(12)
C37 H37 0.9300
C38 H38 0.9300
C39 C40 1.398(12)
C39 C44 1.415(12)
C39 B1 1.636(11)
C40 C41 1.364(14)
C40 H40 0.9300
C41 C42 1.393(16)
C41 H41 0.9300
C42 C43 1.352(15)
C42 H42 0.9300
C43 C44 1.393(13)
C43 H43 0.9300
C44 H44 0.9300
C45 C46 1.379(10)
C45 C50 1.395(11)
C45 B1 1.640(11)
C46 C47 1.373(12)
C46 H46 0.9300
C47 C48 1.350(13)
C47 H47 0.9300
C48 C49 1.358(12)
C48 H48 0.9300
C49 C50 1.370(11)
C49 H49 0.9300
C50 H50 0.9300

loop_
_geom_torsion_atom_site_label_1
_geom_torsion_atom_site_label_2
_geom_torsion_atom_site_label_3
_geom_torsion_atom_site_label_4
_geom_torsion
C11 Ru1 P1 C19 -93.6(4)
C5 Ru1 P1 C19 -1.3(4)
C1 Ru1 P1 C19 1.8(6)
C2 Ru1 P1 C19 74.7(5)
C4 Ru1 P1 C19 30.6(4)
C3 Ru1 P1 C19 64.5(4)
P2 Ru1 P1 C19 174.1(3)
C11 Ru1 P1 C15 146.8(4)
C5 Ru1 P1 C15 -120.8(4)
C1 Ru1 P1 C15 -117.7(6)
C2 Ru1 P1 C15 -44.8(5)
C4 Ru1 P1 C15 -88.9(4)
C3 Ru1 P1 C15 -55.0(4)
P2 Ru1 P1 C15 54.5(3)
C11 Ru1 P1 C17 21.1(4)
C5 Ru1 P1 C17 113.4(4)
C1 Ru1 P1 C17 116.5(6)
C2 Ru1 P1 C17 -170.6(5)
C4 Ru1 P1 C17 145.3(4)
C3 Ru1 P1 C17 179.2(4)
P2 Ru1 P1 C17 -71.2(3)
C11 Ru1 P2 C23 -49.8(5)
C5 Ru1 P2 C23 -150.2(6)
C1 Ru1 P2 C23 -145.8(5)
C2 Ru1 P2 C23 -176.1(5)
C4 Ru1 P2 C23 144.8(5)
C3 Ru1 P2 C23 150.3(5)
P1 Ru1 P2 C23 37.9(4)
C11 Ru1 P2 C25 71.3(4)
C5 Ru1 P2 C25 -29.1(6)
C1 Ru1 P2 C25 -24.7(4)
C2 Ru1 P2 C25 -54.9(4)
C4 Ru1 P2 C25 -94.1(5)
C3 Ru1 P2 C25 -88.6(4)
P1 Ru1 P2 C25 159.0(3)
C11 Ru1 P2 C21 -170.2(4)
C5 Ru1 P2 C21 89.3(5)
C1 Ru1 P2 C21 93.7(4)
C2 Ru1 P2 C21 63.5(4)
C4 Ru1 P2 C21 24.4(5)
C3 Ru1 P2 C21 29.8(4)
P1 Ru1 P2 C21 -82.6(3)
C11 Ru1 C1 C5 89.2(5)
C2 Ru1 C1 C5 -116.4(7)
C4 Ru1 C1 C5 -38.4(5)
C3 Ru1 C1 C5 -79.2(5)
P2 Ru1 C1 C5 -176.2(4)
P1 Ru1 C1 C5 -4.6(8)
C11 Ru1 C1 C2 -154.5(6)
C5 Ru1 C1 C2 116.4(7)
C4 Ru1 C1 C2 77.9(6)
C3 Ru1 C1 C2 37.2(5)
P2 Ru1 C1 C2 -59.8(5)
P1 Ru1 C1 C2 111.7(6)
C11 Ru1 C1 C6 -31.3(9)
C5 Ru1 C1 C6 -120.5(11)
C2 Ru1 C1 C6 123.2(11)
C4 Ru1 C1 C6 -158.9(10)
C3 Ru1 C1 C6 160.3(10)
P2 Ru1 C1 C6 63.3(9)
P1 Ru1 C1 C6 -125.1(8)
C5 C1 C2 C3 -0.4(9)
C6 C1 C2 C3 174.1(8)
Ru1 C1 C2 C3 -63.5(5)
C5 C1 C2 C7 -168.6(9)
C6 C1 C2 C7 6.0(15)
Ru1 C1 C2 C7 128.3(10)
C5 C1 C2 Ru1 63.1(5)
C6 C1 C2 Ru1 -122.4(8)
C11 Ru1 C2 C1 32.1(7)
C5 Ru1 C2 C1 -37.6(5)
C4 Ru1 C2 C1 -79.5(5)
C3 Ru1 C2 C1 -117.0(7)
P2 Ru1 C2 C1 127.6(5)
P1 Ru1 C2 C1 -133.4(5)
C11 Ru1 C2 C3 149.1(5)
C5 Ru1 C2 C3 79.5(5)
C1 Ru1 C2 C3 117.0(7)
C4 Ru1 C2 C3 37.5(5)
P2 Ru1 C2 C3 -115.4(5)
P1 Ru1 C2 C3 -16.4(7)
C11 Ru1 C2 C7 -91.6(11)
C5 Ru1 C2 C7 -161.3(12)
C1 Ru1 C2 C7 -123.7(13)
C4 Ru1 C2 C7 156.7(12)
C3 Ru1 C2 C7 119.2(13)
P2 Ru1 C2 C7 3.9(11)
P1 Ru1 C2 C7 102.8(11)
C1 C2 C3 C4 -1.8(9)
C7 C2 C3 C4 166.9(8)
Ru1 C2 C3 C4 -64.2(5)
C1 C2 C3 C8 -165.3(8)
C7 C2 C3 C8 3.5(13)
Ru1 C2 C3 C8 132.3(8)
C1 C2 C3 Ru1 62.4(6)
C7 C2 C3 Ru1 -128.8(9)
C11 Ru1 C3 C4 52.7(9)
C5 Ru1 C3 C4 36.2(5)
C1 Ru1 C3 C4 78.0(5)
C2 Ru1 C3 C4 114.9(7)
P2 Ru1 C3 C4 -174.1(4)
P1 Ru1 C3 C4 -74.9(5)
C11 Ru1 C3 C2 -62.2(9)
C5 Ru1 C3 C2 -78.7(5)
C1 Ru1 C3 C2 -36.9(5)
C4 Ru1 C3 C2 -114.9(7)
P2 Ru1 C3 C2 71.0(5)
P1 Ru1 C3 C2 170.2(5)
C11 Ru1 C3 C8 177.4(9)
C5 Ru1 C3 C8 160.9(12)
C1 Ru1 C3 C8 -157.3(12)
C2 Ru1 C3 C8 -120.4(13)
C4 Ru1 C3 C8 124.7(12)
P2 Ru1 C3 C8 -49.4(11)
P1 Ru1 C3 C8 49.8(11)
C2 C3 C4 C5 3.4(9)
C8 C3 C4 C5 166.3(7)
Ru1 C3 C4 C5 -60.3(5)
C2 C3 C4 C9 -163.6(7)
C8 C3 C4 C9 -0.7(13)
Ru1 C3 C4 C9 132.6(8)
C2 C3 C4 Ru1 63.7(5)
C8 C3 C4 Ru1 -133.4(8)
C11 Ru1 C4 C3 -153.2(5)
C5 Ru1 C4 C3 -119.1(7)
C1 Ru1 C4 C3 -80.5(5)
C2 Ru1 C4 C3 -38.6(5)
P2 Ru1 C4 C3 9.1(6)
P1 Ru1 C4 C3 113.9(4)
C11 Ru1 C4 C5 -34.1(6)
C1 Ru1 C4 C5 38.6(5)
C2 Ru1 C4 C5 80.5(5)
C3 Ru1 C4 C5 119.1(7)
P2 Ru1 C4 C5 128.2(5)
P1 Ru1 C4 C5 -127.0(4)
C11 Ru1 C4 C9 85.7(11)
C5 Ru1 C4 C9 119.8(13)
C1 Ru1 C4 C9 158.4(12)
C2 Ru1 C4 C9 -159.7(12)
C3 Ru1 C4 C9 -121.1(13)
P2 Ru1 C4 C9 -112.0(10)
P1 Ru1 C4 C9 -7.2(11)
C2 C1 C5 C4 2.5(9)
C6 C1 C5 C4 -172.0(8)
Ru1 C1 C5 C4 67.3(5)
C2 C1 C5 C10 173.1(8)
C6 C1 C5 C10 -1.5(13)
Ru1 C1 C5 C10 -122.2(8)
C2 C1 C5 Ru1 -64.7(6)
C6 C1 C5 Ru1 120.7(8)
C3 C4 C5 C1 -3.8(9)
C9 C4 C5 C1 163.1(8)
Ru1 C4 C5 C1 -66.1(5)
C3 C4 C5 C10 -174.4(8)
C9 C4 C5 C10 -7.5(13)
Ru1 C4 C5 C10 123.3(8)
C3 C4 C5 Ru1 62.4(6)
C9 C4 C5 Ru1 -130.7(8)
C11 Ru1 C5 C1 -93.3(5)
C2 Ru1 C5 C1 37.2(5)
C4 Ru1 C5 C1 114.3(7)
C3 Ru1 C5 C1 79.0(5)
P2 Ru1 C5 C1 6.9(8)
P1 Ru1 C5 C1 177.7(4)
C11 Ru1 C5 C4 152.3(5)
C1 Ru1 C5 C4 -114.3(7)
C2 Ru1 C5 C4 -77.1(5)
C3 Ru1 C5 C4 -35.3(5)
P2 Ru1 C5 C4 -107.4(6)
P1 Ru1 C5 C4 63.4(5)
C11 Ru1 C5 C10 29.2(9)
C1 Ru1 C5 C10 122.5(11)
C2 Ru1 C5 C10 159.7(10)
C4 Ru1 C5 C10 -123.2(11)
C3 Ru1 C5 C10 -158.5(10)
P2 Ru1 C5 C10 129.5(8)
P1 Ru1 C5 C10 -59.8(9)
C5 Ru1 C11 C12 4(9)
C1 Ru1 C11 C12 -32(9)
C2 Ru1 C11 C12 -50(9)
C4 Ru1 C11 C12 23(9)
C3 Ru1 C11 C12 -10(9)
P2 Ru1 C11 C12 -146(9)
P1 Ru1 C11 C12 122(9)
Ru1 C11 C12 C13 -75(9)
C14 O1 C13 O2 3.8(12)
C14 O1 C13 C12 -176.3(7)
C11 C12 C13 O2 -169.6(9)
C11 C12 C13 O1 10.5(12)
C19 P1 C15 C16 -69.2(7)
C17 P1 C15 C16 -175.5(7)
Ru1 P1 C15 C16 54.2(7)
C19 P1 C17 C18 -92.1(8)
C15 P1 C17 C18 15.3(8)
Ru1 P1 C17 C18 147.9(7)
C15 P1 C19 C20 -61.2(8)
C17 P1 C19 C20 47.6(8)
Ru1 P1 C19 C20 170.2(6)
C23 P2 C21 C22 76.5(9)
C25 P2 C21 C22 -32.4(9)
Ru1 P2 C21 C22 -156.1(7)
C25 P2 C23 C24 56.7(12)
C21 P2 C23 C24 -51.8(12)
Ru1 P2 C23 C24 -177.6(10)
C23 P2 C25 C26 68.3(9)
C21 P2 C25 C26 176.6(8)
Ru1 P2 C25 C26 -59.4(8)
C32 C27 C28 C29 -2.3(12)
B1 C27 C28 C29 178.4(8)
C27 C28 C29 C30 -0.1(14)
C28 C29 C30 C31 1.9(14)
C29 C30 C31 C32 -1.3(13)
C28 C27 C32 C31 2.9(12)
B1 C27 C32 C31 -177.7(7)
C30 C31 C32 C27 -1.2(13)
C38 C33 C34 C35 -2.2(12)
B1 C33 C34 C35 -178.3(8)
C33 C34 C35 C36 1.1(14)
C34 C35 C36 C37 0.4(14)
C35 C36 C37 C38 -0.6(14)
C36 C37 C38 C33 -0.7(14)
C34 C33 C38 C37 2.1(13)
B1 C33 C38 C37 178.4(8)
C44 C39 C40 C41 0.5(13)
B1 C39 C40 C41 176.4(9)
C39 C40 C41 C42 1.1(17)
C40 C41 C42 C43 -1.4(17)
C41 C42 C43 C44 0.2(15)
C42 C43 C44 C39 1.5(15)
C40 C39 C44 C43 -1.8(13)
B1 C39 C44 C43 -177.9(8)
C50 C45 C46 C47 -0.2(13)
B1 C45 C46 C47 -179.6(8)
C45 C46 C47 C48 0.7(16)
C46 C47 C48 C49 -2.2(15)
C47 C48 C49 C50 3.4(15)
C48 C49 C50 C45 -3.2(15)
C46 C45 C50 C49 1.5(13)
B1 C45 C50 C49 -179.1(8)
C34 C33 B1 C39 -121.7(8)
C38 C33 B1 C39 62.4(9)
C34 C33 B1 C45 -3.8(11)
C38 C33 B1 C45 -179.6(7)
C34 C33 B1 C27 116.7(8)
C38 C33 B1 C27 -59.2(9)
C40 C39 B1 C33 7.4(11)
C44 C39 B1 C33 -176.9(7)
C40 C39 B1 C45 -115.0(9)
C44 C39 B1 C45 60.6(9)
C40 C39 B1 C27 126.9(8)
C44 C39 B1 C27 -57.5(10)
C46 C45 B1 C33 125.3(8)
C50 C45 B1 C33 -54.1(10)
C46 C45 B1 C39 -113.0(9)
C50 C45 B1 C39 67.6(9)
C46 C45 B1 C27 6.1(11)
C50 C45 B1 C27 -173.2(7)
C28 C27 B1 C33 124.9(8)
C32 C27 B1 C33 -54.5(9)
C28 C27 B1 C39 2.9(11)
C32 C27 B1 C39 -176.5(7)
C28 C27 B1 C45 -112.6(9)
C32 C27 B1 C45 68.1(9)
